data_7021677
loop_
_publ_author_name
'Zhou, Jian'
'Liu, Xing'
'Li, Rong'
'An, Litao'
'Hu, Feilong'
'Chen, Rong'
'Wei, Yuanchun'

_publ_section_title
;
 The syntheses, structures and properties of three new lanthanoid
 thioarsenates: the only example of thioarsenate acting as a ligand to a
 lanthanide complex.
;
_journal_issue 31
_journal_name_full 'Dalton transactions (Cambridge, England : 2003)'
_journal_page_first 11155
_journal_page_last 11162
_journal_paper_doi 10.1039/c3dt50858g
_journal_volume 42
_journal_year 2013
_chemical_formula_moiety 'C6 H24 As Eu N6 S4 '
_chemical_formula_sum 'C6 H24 As Eu N6 S4'
_chemical_formula_weight 535.48
_chemical_name_systematic
;
?
;
_space_group_IT_number 14
_symmetry_cell_setting monoclinic
_symmetry_space_group_name_Hall '-P 2ybc'
_symmetry_space_group_name_H-M 'P 1 21/c 1'
_atom_sites_solution_hydrogens geom
_atom_sites_solution_primary direct
_atom_sites_solution_secondary difmap
_audit_creation_method SHELXL-97
_cell_angle_alpha 90
_cell_angle_beta 98.08(3)
_cell_angle_gamma 90
_cell_formula_units_Z 4
_cell_length_a 9.4937(19)
_cell_length_b 12.292(3)
_cell_length_c 14.967(3)
_cell_measurement_temperature 296(2)
_cell_volume 1729.3(7)
_computing_structure_refinement 'SHELXL-97 (Sheldrick, 1997)'
_computing_structure_solution 'SHELXS-97 (Sheldrick, 1990)'
_diffrn_ambient_temperature 296(2)
_diffrn_detector_area_resol_mean 7.31
_diffrn_measured_fraction_theta_full 0.993
_diffrn_measured_fraction_theta_max 0.993
_diffrn_measurement_device_type 'Rigaku Mercury'
_diffrn_measurement_method \w
_diffrn_radiation_monochromator graphite
_diffrn_radiation_source 'fine-focus sealed tube'
_diffrn_radiation_type MoK\a
_diffrn_radiation_wavelength 0.71073
_diffrn_reflns_av_R_equivalents 0.0888
_diffrn_reflns_av_sigmaI/netI 0.0708
_diffrn_reflns_limit_h_max 11
_diffrn_reflns_limit_h_min -10
_diffrn_reflns_limit_k_max 14
_diffrn_reflns_limit_k_min -14
_diffrn_reflns_limit_l_max 14
_diffrn_reflns_limit_l_min -17
_diffrn_reflns_number 9345
_diffrn_reflns_theta_full 25.10
_diffrn_reflns_theta_max 25.10
_diffrn_reflns_theta_min 2.15
_exptl_absorpt_coefficient_mu 6.003
_exptl_absorpt_correction_T_max 0.5603
_exptl_absorpt_correction_T_min 0.1244
_exptl_absorpt_correction_type multi-scan
_exptl_absorpt_process_details 'Jacobson, R. (1998) Private communication'
_exptl_crystal_colour red
_exptl_crystal_density_diffrn 2.057
_exptl_crystal_density_method 'not measured'
_exptl_crystal_description block
_exptl_crystal_F_000 1048
_exptl_crystal_size_max 0.60
_exptl_crystal_size_mid 0.14
_exptl_crystal_size_min 0.11
_refine_diff_density_max 1.732
_refine_diff_density_min -2.854
_refine_diff_density_rms 0.241
_refine_ls_extinction_coef 0.0223(7)
_refine_ls_extinction_expression Fc^*^=kFc[1+0.001xFc^2^\l^3^/sin(2\q)]^-1/4^
_refine_ls_extinction_method SHELXL
_refine_ls_goodness_of_fit_ref 1.075
_refine_ls_hydrogen_treatment constr
_refine_ls_matrix_type full
_refine_ls_number_parameters 164
_refine_ls_number_reflns 3074
_refine_ls_number_restraints 0
_refine_ls_restrained_S_all 1.075
_refine_ls_R_factor_all 0.0411
_refine_ls_R_factor_gt 0.0378
_refine_ls_shift/su_max 0.001
_refine_ls_shift/su_mean 0.000
_refine_ls_structure_factor_coef Fsqd
_refine_ls_weighting_details 'calc w=1/[\s^2^(Fo^2^)+(0.0448P)^2^+4.9185P] where P=(Fo^2^+2Fc^2^)/3'
_refine_ls_weighting_scheme calc
_refine_ls_wR_factor_gt 0.0986
_refine_ls_wR_factor_ref 0.1013
_reflns_number_gt 2831
_reflns_number_total 3074
_reflns_threshold_expression >2sigma(I)
_cod_data_source_file c3dt50858g.txt
_cod_data_source_block 1
_cod_depositor_comments
;
The following automatic conversions were performed:

'_symmetry_cell_setting' value 'Monoclinic' changed to 'monoclinic'
according to /home/saulius/struct/CIF-dictionaries/cif_core.dic
dictionary named 'cif_core.dic' version 2.4.2 from 2011-04-26.

Automatic conversion script
Id: cif_fix_values 1891 2012-01-12 08:04:46Z andrius 
;
_cod_original_cell_volume 1729.2(6)
_cod_original_sg_symbol_Hall '-P 2ybc '
_cod_original_sg_symbol_H-M 'P 21/c'
_cod_original_formula_sum 'C6 H24 As Eu N6 S4 '
_cod_database_code 7021677

loop_
_symmetry_equiv_pos_as_xyz
'x, y, z'
'-x, y+1/2, -z+1/2'
'-x, -y, -z'
'x, -y-1/2, z-1/2'

loop_
_atom_site_label
_atom_site_type_symbol
_atom_site_fract_x
_atom_site_fract_y
_atom_site_fract_z
_atom_site_U_iso_or_equiv
_atom_site_adp_type
_atom_site_occupancy
_atom_site_symmetry_multiplicity
_atom_site_calc_flag
_atom_site_refinement_flags
Eu1 Eu 0.66661(2) 0.49265(2) 0.292376(17) 0.01062(16) Uani 1 1 d .
As1 As 0.27941(5) 0.52292(5) 0.25724(4) 0.01154(18) Uani 1 1 d .
S1 S 0.39690(14) 0.37664(12) 0.30325(11) 0.0227(4) Uani 1 1 d .
S2 S 0.44394(14) 0.62832(12) 0.21456(11) 0.0227(4) Uani 1 1 d .
S3 S 0.11805(17) 0.49113(14) 0.14642(12) 0.0262(4) Uani 1 1 d .
S4 S 0.20073(15) 0.60077(14) 0.37025(10) 0.0261(4) Uani 1 1 d .
N6 N 0.7189(5) 0.3348(4) 0.4019(3) 0.0196(11) Uani 1 1 d .
H6A H 0.6897 0.3535 0.4544 0.024 Uiso 1 1 calc R
H6B H 0.6656 0.2778 0.3800 0.024 Uiso 1 1 calc R
N1 N 0.6031(6) 0.5783(5) 0.4384(3) 0.0299(13) Uani 1 1 d .
H1A H 0.5079 0.5779 0.4364 0.036 Uiso 1 1 calc R
H1B H 0.6404 0.5372 0.4858 0.036 Uiso 1 1 calc R
N4 N 0.7592(5) 0.5788(4) 0.1533(3) 0.0236(11) Uani 1 1 d .
H4A H 0.7364 0.6499 0.1500 0.028 Uiso 1 1 calc R
H4B H 0.8547 0.5737 0.1602 0.028 Uiso 1 1 calc R
N3 N 0.6429(6) 0.3686(5) 0.1569(3) 0.0316(13) Uani 1 1 d .
H3A H 0.6791 0.3033 0.1752 0.038 Uiso 1 1 calc R
H3B H 0.5496 0.3589 0.1376 0.038 Uiso 1 1 calc R
N2 N 0.8113(5) 0.6668(4) 0.3404(4) 0.0290(12) Uani 1 1 d .
H2A H 0.9026 0.6562 0.3327 0.035 Uiso 1 1 calc R
H2B H 0.7773 0.7222 0.3042 0.035 Uiso 1 1 calc R
N5 N 0.9208(5) 0.4233(5) 0.3054(4) 0.0327(14) Uani 1 1 d .
H5A H 0.9493 0.4266 0.2505 0.039 Uiso 1 1 calc R
H5B H 0.9775 0.4679 0.3420 0.039 Uiso 1 1 calc R
C6 C 0.8670(6) 0.2985(6) 0.4216(4) 0.0289(15) Uani 1 1 d .
H6C H 0.8696 0.2224 0.4395 0.035 Uiso 1 1 calc R
H6D H 0.9163 0.3403 0.4712 0.035 Uiso 1 1 calc R
C5 C 0.9401(6) 0.3131(6) 0.3396(4) 0.0306(15) Uani 1 1 d .
H5C H 1.0409 0.2980 0.3550 0.037 Uiso 1 1 calc R
H5D H 0.9010 0.2622 0.2933 0.037 Uiso 1 1 calc R
C4 C 0.6989(9) 0.5253(7) 0.0684(5) 0.0395(18) Uani 1 1 d .
H4C H 0.7492 0.5496 0.0198 0.047 Uiso 1 1 calc R
H4D H 0.5995 0.5450 0.0531 0.047 Uiso 1 1 calc R
C3 C 0.7119(8) 0.4050(6) 0.0791(4) 0.0364(17) Uani 1 1 d .
H3C H 0.6671 0.3697 0.0246 0.044 Uiso 1 1 calc R
H3D H 0.8116 0.3848 0.0887 0.044 Uiso 1 1 calc R
C2 C 0.8062(7) 0.6972(6) 0.4346(5) 0.0390(17) Uani 1 1 d .
H2C H 0.8418 0.7707 0.4452 0.047 Uiso 1 1 calc R
H2D H 0.8653 0.6484 0.4750 0.047 Uiso 1 1 calc R
C1 C 0.6552(7) 0.6902(6) 0.4521(4) 0.0336(16) Uani 1 1 d .
H1C H 0.6491 0.7123 0.5135 0.040 Uiso 1 1 calc R
H1D H 0.5966 0.7389 0.4115 0.040 Uiso 1 1 calc R

loop_
_atom_site_aniso_label
_atom_site_aniso_U_11
_atom_site_aniso_U_22
_atom_site_aniso_U_33
_atom_site_aniso_U_23
_atom_site_aniso_U_13
_atom_site_aniso_U_12
Eu1 0.0040(2) 0.0190(2) 0.0087(2) 0.00219(10) 0.00058(13) -0.00043(9)
As1 0.0033(3) 0.0217(3) 0.0097(3) -0.0007(2) 0.0012(2) -0.0006(2)
S1 0.0096(6) 0.0224(8) 0.0358(9) 0.0080(7) 0.0022(6) -0.0012(5)
S2 0.0087(6) 0.0263(8) 0.0327(9) 0.0147(7) 0.0025(6) 0.0006(6)
S3 0.0129(8) 0.0528(11) 0.0121(8) -0.0060(6) -0.0014(6) -0.0049(6)
S4 0.0219(7) 0.0413(9) 0.0165(8) -0.0137(7) 0.0070(6) -0.0013(7)
N6 0.013(2) 0.029(3) 0.017(3) 0.002(2) 0.0018(19) -0.003(2)
N1 0.033(3) 0.040(3) 0.019(3) -0.008(3) 0.010(2) -0.012(3)
N4 0.017(2) 0.033(3) 0.022(3) 0.006(2) 0.006(2) 0.000(2)
N3 0.034(3) 0.038(3) 0.024(3) -0.009(3) 0.003(2) -0.012(3)
N2 0.021(3) 0.032(3) 0.035(3) -0.002(3) 0.009(2) -0.009(2)
N5 0.013(2) 0.054(4) 0.032(3) 0.016(3) 0.007(2) 0.008(2)
C6 0.024(3) 0.045(4) 0.017(3) 0.013(3) 0.002(2) 0.010(3)
C5 0.021(3) 0.043(4) 0.029(4) 0.005(3) 0.008(3) 0.014(3)
C4 0.047(5) 0.054(5) 0.020(4) -0.001(4) 0.015(3) -0.003(4)
C3 0.044(4) 0.045(4) 0.022(4) -0.017(3) 0.010(3) -0.001(3)
C2 0.039(4) 0.041(4) 0.033(4) -0.009(3) -0.011(3) -0.015(3)
C1 0.047(4) 0.034(4) 0.021(3) -0.006(3) 0.007(3) -0.001(3)

loop_
_atom_type_symbol
_atom_type_description
_atom_type_scat_dispersion_real
_atom_type_scat_dispersion_imag
_atom_type_scat_source
C C 0.0033 0.0016 'International Tables Vol C Tables 4.2.6.8 and 6.1.1.4'
H H 0.0000 0.0000 'International Tables Vol C Tables 4.2.6.8 and 6.1.1.4'
N N 0.0061 0.0033 'International Tables Vol C Tables 4.2.6.8 and 6.1.1.4'
As As 0.0499 2.0058 'International Tables Vol C Tables 4.2.6.8 and 6.1.1.4'
Eu Eu -0.1578 3.6682 'International Tables Vol C Tables 4.2.6.8 and 6.1.1.4'
S S 0.1246 0.1234 'International Tables Vol C Tables 4.2.6.8 and 6.1.1.4'

loop_
_geom_angle_atom_site_label_1
_geom_angle_atom_site_label_2
_geom_angle_atom_site_label_3
_geom_angle
N3 Eu1 N6 92.46(17)
N3 Eu1 N5 80.4(2)
N6 Eu1 N5 66.19(15)
N3 Eu1 N1 157.83(16)
N6 Eu1 N1 79.36(17)
N5 Eu1 N1 114.04(18)
N3 Eu1 N4 66.59(17)
N6 Eu1 N4 140.39(15)
N5 Eu1 N4 76.81(16)
N1 Eu1 N4 131.32(18)
N3 Eu1 N2 135.14(16)
N6 Eu1 N2 113.68(17)
N5 Eu1 N2 78.29(19)
N1 Eu1 N2 66.70(18)
N4 Eu1 N2 70.08(17)
N3 Eu1 S2 92.92(14)
N6 Eu1 S2 141.82(10)
N5 Eu1 S2 151.84(12)
N1 Eu1 S2 81.77(13)
N4 Eu1 S2 75.27(11)
N2 Eu1 S2 87.93(13)
N3 Eu1 S1 76.83(12)
N6 Eu1 S1 71.85(12)
N5 Eu1 S1 130.92(14)
N1 Eu1 S1 81.04(12)
N4 Eu1 S1 129.39(11)
N2 Eu1 S1 144.31(11)
S2 Eu1 S1 72.68(5)
N3 Eu1 As1 88.47(13)
N6 Eu1 As1 105.85(10)
N5 Eu1 As1 165.78(15)
N1 Eu1 As1 74.28(13)
N4 Eu1 As1 106.88(11)
N2 Eu1 As1 115.93(12)
S2 Eu1 As1 36.76(4)
S1 Eu1 As1 36.47(3)
S3 As1 S4 113.64(7)
S3 As1 S1 112.05(7)
S4 As1 S1 109.61(7)
S3 As1 S2 110.21(7)
S4 As1 S2 107.73(7)
S1 As1 S2 103.06(6)
S3 As1 Eu1 133.75(6)
S4 As1 Eu1 112.52(5)
S1 As1 Eu1 53.88(5)
S2 As1 Eu1 50.12(4)
As1 S1 Eu1 89.62(6)
As1 S2 Eu1 93.08(6)
C6 N6 Eu1 117.3(3)
C6 N6 H6A 108.0
Eu1 N6 H6A 108.0
C6 N6 H6B 108.0
Eu1 N6 H6B 108.0
H6A N6 H6B 107.2
C1 N1 Eu1 113.1(3)
C1 N1 H1A 109.0
Eu1 N1 H1A 109.0
C1 N1 H1B 109.0
Eu1 N1 H1B 109.0
H1A N1 H1B 107.8
C4 N4 Eu1 112.1(4)
C4 N4 H4A 109.2
Eu1 N4 H4A 109.2
C4 N4 H4B 109.2
Eu1 N4 H4B 109.2
H4A N4 H4B 107.9
C3 N3 Eu1 116.8(4)
C3 N3 H3A 108.1
Eu1 N3 H3A 108.1
C3 N3 H3B 108.1
Eu1 N3 H3B 108.1
H3A N3 H3B 107.3
C2 N2 Eu1 113.2(4)
C2 N2 H2A 108.9
Eu1 N2 H2A 108.9
C2 N2 H2B 108.9
Eu1 N2 H2B 108.9
H2A N2 H2B 107.7
C5 N5 Eu1 114.4(3)
C5 N5 H5A 108.7
Eu1 N5 H5A 108.7
C5 N5 H5B 108.7
Eu1 N5 H5B 108.7
H5A N5 H5B 107.6
N6 C6 C5 109.9(5)
N6 C6 H6C 109.7
C5 C6 H6C 109.7
N6 C6 H6D 109.7
C5 C6 H6D 109.7
H6C C6 H6D 108.2
N5 C5 C6 110.1(5)
N5 C5 H5C 109.6
C6 C5 H5C 109.6
N5 C5 H5D 109.6
C6 C5 H5D 109.6
H5C C5 H5D 108.1
N4 C4 C3 109.7(6)
N4 C4 H4C 109.7
C3 C4 H4C 109.7
N4 C4 H4D 109.7
C3 C4 H4D 109.7
H4C C4 H4D 108.2
N3 C3 C4 109.8(5)
N3 C3 H3C 109.7
C4 C3 H3C 109.7
N3 C3 H3D 109.7
C4 C3 H3D 109.7
H3C C3 H3D 108.2
N2 C2 C1 108.4(5)
N2 C2 H2C 110.0
C1 C2 H2C 110.0
N2 C2 H2D 110.0
C1 C2 H2D 110.0
H2C C2 H2D 108.4
N1 C1 C2 109.8(6)
N1 C1 H1C 109.7
C2 C1 H1C 109.7
N1 C1 H1D 109.7
C2 C1 H1D 109.7
H1C C1 H1D 108.2

loop_
_geom_bond_atom_site_label_1
_geom_bond_atom_site_label_2
_geom_bond_distance
Eu1 N3 2.522(5)
Eu1 N6 2.544(5)
Eu1 N5 2.543(5)
Eu1 N1 2.578(5)
Eu1 N4 2.596(5)
Eu1 N2 2.590(5)
Eu1 S2 2.8125(17)
Eu1 S1 2.9553(16)
Eu1 As1 3.6592(10)
As1 S3 2.1309(19)
As1 S4 2.1656(17)
As1 S1 2.1752(17)
As1 S2 2.1925(16)
N6 C6 1.466(7)
N6 H6A 0.9000
N6 H6B 0.9000
N1 C1 1.466(8)
N1 H1A 0.9000
N1 H1B 0.9000
N4 C4 1.476(9)
N4 H4A 0.9000
N4 H4B 0.9000
N3 C3 1.481(8)
N3 H3A 0.9000
N3 H3B 0.9000
N2 C2 1.469(9)
N2 H2A 0.9000
N2 H2B 0.9000
N5 C5 1.448(9)
N5 H5A 0.9000
N5 H5B 0.9000
C6 C5 1.503(8)
C6 H6C 0.9700
C6 H6D 0.9700
C5 H5C 0.9700
C5 H5D 0.9700
C4 C3 1.490(10)
C4 H4C 0.9700
C4 H4D 0.9700
C3 H3C 0.9700
C3 H3D 0.9700
C2 C1 1.495(9)
C2 H2C 0.9700
C2 H2D 0.9700
C1 H1C 0.9700
C1 H1D 0.9700
